data_4121662
loop_
_publ_author_name
'McKerrall, Steven J.'
'J\/orgensen, Lars'
'Kuttruff, Christian A.'
'Ungeheuer, Felix'
'Baran, Phil S.'

_publ_section_title
;
 Development of a Concise Synthesis of (+)-Ingenol.
;
_journal_issue 15
_journal_name_full 'Journal of the American Chemical Society'
_journal_page_first 5799
_journal_paper_doi 10.1021/ja501881p
_journal_volume 136
_journal_year 2014
_chemical_formula_sum 'C24 H26 N2 O9'
_chemical_formula_weight 486.47
_chemical_name_systematic
; 
 ? 
;
_space_group_IT_number 19
_symmetry_cell_setting orthorhombic
_symmetry_space_group_name_Hall 'P 2ac 2ab'
_symmetry_space_group_name_H-M 'P 21 21 21'
_atom_sites_solution_hydrogens geom
_atom_sites_solution_primary direct
_atom_sites_solution_secondary difmap
_audit_creation_method SHELXL-97
_cell_angle_alpha 90.00
_cell_angle_beta 90.00
_cell_angle_gamma 90.00
_cell_formula_units_Z 4
_cell_length_a 7.3627(3)
_cell_length_b 16.7402(6)
_cell_length_c 18.4583(6)
_cell_measurement_reflns_used 3181
_cell_measurement_temperature 100(2)
_cell_measurement_theta_max 68.10
_cell_measurement_theta_min 3.56
_cell_volume 2275.04(14)
_computing_cell_refinement 'Bruker SAINT'
_computing_data_collection 'Bruker APEX2'
_computing_data_reduction 'Bruker SAINT'
_computing_molecular_graphics 'Bruker SHELXTL'
_computing_publication_material 'Bruker SHELXTL'
_computing_structure_refinement 'SHELXL-97 (Sheldrick, 2008)'
_computing_structure_solution 'SHELXS-97 (Sheldrick, 2008)'
_diffrn_ambient_temperature 100(2)
_diffrn_measured_fraction_theta_full 0.949
_diffrn_measured_fraction_theta_max 0.897
_diffrn_measurement_device_type 'Bruker APEX CCD'
_diffrn_measurement_method '\f and \w scans'
_diffrn_radiation_monochromator Double
_diffrn_radiation_source 'Rotating Anode'
_diffrn_radiation_type CuK\a
_diffrn_radiation_wavelength 1.54178
_diffrn_reflns_av_R_equivalents 0.0314
_diffrn_reflns_av_sigmaI/netI 0.0547
_diffrn_reflns_limit_h_max 8
_diffrn_reflns_limit_h_min -8
_diffrn_reflns_limit_k_max 19
_diffrn_reflns_limit_k_min -18
_diffrn_reflns_limit_l_max 15
_diffrn_reflns_limit_l_min -21
_diffrn_reflns_number 6061
_diffrn_reflns_theta_full 65.00
_diffrn_reflns_theta_max 69.23
_diffrn_reflns_theta_min 3.56
_exptl_absorpt_coefficient_mu 0.924
_exptl_absorpt_correction_T_max 0.9297
_exptl_absorpt_correction_T_min 0.8738
_exptl_absorpt_correction_type multi-scan
_exptl_absorpt_process_details SADABS
_exptl_crystal_colour colourless
_exptl_crystal_density_diffrn 1.420
_exptl_crystal_density_meas ?
_exptl_crystal_density_method 'not measured'
_exptl_crystal_description Block
_exptl_crystal_F_000 1024
_exptl_crystal_size_max 0.15
_exptl_crystal_size_mid 0.11
_exptl_crystal_size_min 0.08
_refine_diff_density_max 0.214
_refine_diff_density_min -0.190
_refine_diff_density_rms 0.046
_refine_ls_abs_structure_details 'Flack H D (1983), Acta Cryst. A39, 876-881'
_refine_ls_abs_structure_Flack 0.1(2)
_refine_ls_extinction_coef 'not measured'
_refine_ls_extinction_method none
_refine_ls_goodness_of_fit_ref 1.038
_refine_ls_hydrogen_treatment constr
_refine_ls_matrix_type full
_refine_ls_number_parameters 319
_refine_ls_number_reflns 3373
_refine_ls_number_restraints 0
_refine_ls_restrained_S_all 1.038
_refine_ls_R_factor_all 0.0512
_refine_ls_R_factor_gt 0.0438
_refine_ls_shift/su_max 0.000
_refine_ls_shift/su_mean 0.000
_refine_ls_structure_factor_coef Fsqd
_refine_ls_weighting_details 'calc w=1/[\s^2^(Fo^2^)+(0.0520P)^2^+0.5122P] where P=(Fo^2^+2Fc^2^)/3'
_refine_ls_weighting_scheme calc
_refine_ls_wR_factor_gt 0.1061
_refine_ls_wR_factor_ref 0.1119
_reflns_number_gt 3021
_reflns_number_total 3373
_reflns_threshold_expression >2sigma(I)
_cod_data_source_file ja501881p_si_008.cif
_cod_data_source_block Baran160
_cod_depositor_comments
;
The following automatic conversions were performed:

'_symmetry_cell_setting' value 'Orthorhombic' changed to
'orthorhombic' according to
/usr/data/users/saulius/crontab/automatic-downloads/rss-feeds/ACS/lib/dictionaries/cif_core.dic
dictionary named 'cif_core.dic' version 2.4.2 from 2011-04-26.

Automatic conversion script
Id: cif_fix_values 2281 2013-09-26 08:29:07Z andrius 

 Adding full bibliography for 4121658--4121664.cif.

The following automatic conversions were performed:

'_exptl_crystal_density_meas' value 'not measured' was changed to '?'
- the value is perceived as not measured.

Automatic conversion script
Id: cif_fix_values 3008 2015-01-20 13:52:24Z robertas 
;
_cod_original_sg_symbol_H-M P2(1)2(1)2(1)
_cod_database_code 4121662

loop_
_symmetry_equiv_pos_as_xyz
'x, y, z'
'x+1/2, -y+1/2, -z'
'-x, y+1/2, -z+1/2'
'-x+1/2, -y, z+1/2'

loop_
_atom_site_label
_atom_site_type_symbol
_atom_site_fract_x
_atom_site_fract_y
_atom_site_fract_z
_atom_site_U_iso_or_equiv
_atom_site_adp_type
_atom_site_occupancy
_atom_site_symmetry_multiplicity
_atom_site_calc_flag
_atom_site_refinement_flags
O1 O -1.2039(3) -0.21935(12) -0.65658(12) 0.0289(5) Uani 1 1 d .
O2 O -1.0162(3) -0.05729(14) -0.57851(12) 0.0358(6) Uani 1 1 d .
O3 O -0.7566(2) -0.20107(12) -0.79257(11) 0.0218(4) Uani 1 1 d .
O4 O -1.1105(3) -0.15390(12) -0.79999(11) 0.0241(4) Uani 1 1 d .
H4O H -1.2180 -0.1704 -0.7973 0.036 Uiso 1 1 calc R
O5 O -0.4622(3) -0.22526(13) -0.81768(12) 0.0276(5) Uani 1 1 d .
O6 O -1.2174(3) -0.29248(15) -0.95640(13) 0.0364(5) Uani 1 1 d .
O7 O -1.1508(4) -0.37870(15) -1.03971(13) 0.0445(7) Uani 1 1 d .
O8 O -0.6064(4) -0.53797(15) -1.00422(14) 0.0457(7) Uani 1 1 d .
O9 O -0.3881(4) -0.49112(15) -0.93731(13) 0.0426(6) Uani 1 1 d .
N1 N -1.1136(4) -0.33929(16) -0.98597(14) 0.0303(6) Uani 1 1 d .
N2 N -0.5406(4) -0.48711(16) -0.96445(15) 0.0330(6) Uani 1 1 d .
C1 C -1.0195(4) -0.24208(17) -0.67258(16) 0.0241(6) Uani 1 1 d .
H1 H -0.9936 -0.2673 -0.7206 0.029 Uiso 1 1 calc R
C2 C -1.0681(4) -0.15803(18) -0.67109(16) 0.0240(6) Uani 1 1 d .
C3 C -1.0100(4) -0.1260(2) -0.59758(17) 0.0274(7) Uani 1 1 d .
C4 C -0.9421(5) -0.1965(2) -0.55364(17) 0.0337(8) Uani 1 1 d .
H4A H -1.0377 -0.2160 -0.5204 0.040 Uiso 1 1 calc R
H4B H -0.8339 -0.1815 -0.5249 0.040 Uiso 1 1 calc R
C5 C -0.8938(5) -0.26054(19) -0.61016(16) 0.0293(7) Uani 1 1 d .
H5 H -0.9138 -0.3157 -0.5909 0.035 Uiso 1 1 calc R
C6 C -0.7000(4) -0.25025(18) -0.64075(16) 0.0283(7) Uani 1 1 d .
H6A H -0.6131 -0.2654 -0.6022 0.034 Uiso 1 1 calc R
H6B H -0.6846 -0.2890 -0.6808 0.034 Uiso 1 1 calc R
C7 C -0.6442(4) -0.16730(17) -0.66928(16) 0.0258(6) Uani 1 1 d .
H7A H -0.5099 -0.1663 -0.6707 0.031 Uiso 1 1 calc R
H7B H -0.6820 -0.1278 -0.6323 0.031 Uiso 1 1 calc R
C8 C -0.7121(4) -0.13563(17) -0.74369(16) 0.0222(6) Uani 1 1 d .
H8 H -0.6061 -0.1075 -0.7660 0.027 Uiso 1 1 calc R
C9 C -0.8713(4) -0.07595(16) -0.74653(15) 0.0219(6) Uani 1 1 d .
H9 H -0.8505 -0.0375 -0.7059 0.026 Uiso 1 1 calc R
C10 C -1.0698(4) -0.10651(18) -0.73765(16) 0.0226(6) Uani 1 1 d .
C11 C -1.2030(4) -0.03424(18) -0.73241(17) 0.0273(7) Uani 1 1 d .
H11A H -1.3051 -0.0432 -0.7663 0.033 Uiso 1 1 calc R
H11B H -1.2539 -0.0323 -0.6828 0.033 Uiso 1 1 calc R
C12 C -1.1161(4) 0.04669(18) -0.74957(16) 0.0272(7) Uani 1 1 d .
H12A H -1.2127 0.0868 -0.7576 0.033 Uiso 1 1 calc R
H12B H -1.0423 0.0643 -0.7077 0.033 Uiso 1 1 calc R
C13 C -0.9962(4) 0.04201(17) -0.81640(17) 0.0238(6) Uani 1 1 d .
H13 H -1.0591 0.0515 -0.8637 0.029 Uiso 1 1 calc R
C14 C -0.8633(4) -0.02717(17) -0.81525(15) 0.0227(6) Uani 1 1 d .
H14 H -0.8506 -0.0579 -0.8614 0.027 Uiso 1 1 calc R
C15 C -0.7929(4) 0.05741(18) -0.81615(17) 0.0249(6) Uani 1 1 d .
C16 C -0.7084(5) 0.08420(19) -0.88698(17) 0.0301(7) Uani 1 1 d .
H16A H -0.7710 0.0582 -0.9275 0.045 Uiso 1 1 calc R
H16B H -0.5796 0.0694 -0.8876 0.045 Uiso 1 1 calc R
H16C H -0.7200 0.1423 -0.8916 0.045 Uiso 1 1 calc R
C17 C -0.6984(4) 0.09308(18) -0.75090(17) 0.0277(6) Uani 1 1 d .
H17A H -0.5747 0.0718 -0.7476 0.042 Uiso 1 1 calc R
H17B H -0.7658 0.0793 -0.7069 0.042 Uiso 1 1 calc R
H17C H -0.6934 0.1513 -0.7560 0.042 Uiso 1 1 calc R
C18 C -0.6221(4) -0.23717(16) -0.82675(14) 0.0209(6) Uani 1 1 d .
C19 C -0.6958(4) -0.29817(17) -0.87849(15) 0.0212(6) Uani 1 1 d .
C20 C -0.8720(4) -0.29132(17) -0.90464(15) 0.0224(6) Uani 1 1 d .
H20 H -0.9500 -0.2497 -0.8886 0.027 Uiso 1 1 calc R
C21 C -0.9304(4) -0.34739(18) -0.95516(16) 0.0249(6) Uani 1 1 d .
C22 C -0.8245(5) -0.41091(18) -0.97737(15) 0.0276(7) Uani 1 1 d .
H22 H -0.8676 -0.4488 -1.0116 0.033 Uiso 1 1 calc R
C23 C -0.6534(4) -0.41668(17) -0.94752(15) 0.0254(7) Uani 1 1 d .
C24 C -0.5845(4) -0.36014(18) -0.90000(15) 0.0250(6) Uani 1 1 d .
H24 H -0.4634 -0.3640 -0.8826 0.030 Uiso 1 1 calc R

loop_
_atom_site_aniso_label
_atom_site_aniso_U_11
_atom_site_aniso_U_22
_atom_site_aniso_U_33
_atom_site_aniso_U_23
_atom_site_aniso_U_13
_atom_site_aniso_U_12
O1 0.0258(11) 0.0243(11) 0.0364(12) 0.0047(9) 0.0022(9) -0.0043(9)
O2 0.0401(14) 0.0296(13) 0.0376(13) -0.0095(10) 0.0058(11) 0.0036(11)
O3 0.0170(9) 0.0233(11) 0.0252(10) -0.0051(8) 0.0000(8) -0.0001(8)
O4 0.0196(9) 0.0262(12) 0.0263(10) -0.0025(8) -0.0027(8) -0.0041(9)
O5 0.0197(10) 0.0307(12) 0.0325(11) -0.0073(9) -0.0011(9) 0.0011(9)
O6 0.0288(11) 0.0479(15) 0.0326(12) 0.0033(11) -0.0057(10) -0.0044(11)
O7 0.0573(17) 0.0418(15) 0.0345(13) -0.0041(11) -0.0218(13) -0.0105(13)
O8 0.0555(16) 0.0327(14) 0.0488(15) -0.0194(11) 0.0168(14) -0.0051(12)
O9 0.0499(15) 0.0358(14) 0.0420(14) -0.0059(11) -0.0003(13) 0.0149(12)
N1 0.0368(15) 0.0308(16) 0.0234(13) 0.0059(11) -0.0077(12) -0.0103(13)
N2 0.0464(17) 0.0246(15) 0.0280(14) -0.0001(11) 0.0117(13) 0.0010(13)
C1 0.0252(14) 0.0223(15) 0.0247(14) 0.0015(12) 0.0021(12) -0.0018(12)
C2 0.0200(14) 0.0242(17) 0.0277(16) -0.0024(12) 0.0040(12) -0.0025(12)
C3 0.0249(16) 0.0314(18) 0.0260(15) -0.0029(13) 0.0080(13) -0.0006(13)
C4 0.0412(19) 0.0355(19) 0.0245(15) -0.0031(13) 0.0041(14) -0.0008(15)
C5 0.0348(16) 0.0257(17) 0.0275(15) 0.0013(12) -0.0031(14) -0.0007(14)
C6 0.0319(16) 0.0287(16) 0.0242(15) -0.0021(12) -0.0080(13) 0.0041(14)
C7 0.0256(15) 0.0229(16) 0.0287(16) -0.0047(12) -0.0057(13) 0.0002(13)
C8 0.0183(13) 0.0207(15) 0.0275(15) -0.0023(11) 0.0012(12) 0.0003(12)
C9 0.0227(14) 0.0175(15) 0.0255(14) -0.0030(11) -0.0003(12) 0.0016(12)
C10 0.0205(14) 0.0227(17) 0.0247(14) -0.0005(12) -0.0012(12) -0.0006(12)
C11 0.0216(14) 0.0274(16) 0.0330(16) 0.0028(13) 0.0053(13) 0.0017(13)
C12 0.0252(15) 0.0235(16) 0.0330(16) 0.0001(12) 0.0004(14) 0.0043(13)
C13 0.0278(15) 0.0194(14) 0.0243(14) 0.0034(11) -0.0035(12) 0.0004(12)
C14 0.0222(13) 0.0250(16) 0.0210(14) -0.0032(12) 0.0001(11) -0.0029(13)
C15 0.0270(14) 0.0221(15) 0.0257(15) 0.0014(12) 0.0012(13) -0.0024(13)
C16 0.0308(16) 0.0287(17) 0.0307(16) 0.0015(13) 0.0008(14) -0.0029(14)
C17 0.0286(15) 0.0233(15) 0.0312(16) -0.0002(12) -0.0015(14) -0.0030(13)
C18 0.0228(15) 0.0219(15) 0.0181(12) 0.0036(11) 0.0013(12) 0.0014(12)
C19 0.0230(14) 0.0207(15) 0.0197(13) 0.0011(11) 0.0022(11) -0.0039(12)
C20 0.0281(15) 0.0196(14) 0.0197(12) 0.0015(11) 0.0037(12) -0.0039(12)
C21 0.0286(15) 0.0265(17) 0.0195(14) 0.0044(12) -0.0036(12) -0.0072(12)
C22 0.0436(18) 0.0208(14) 0.0184(13) 0.0008(11) 0.0028(13) -0.0090(14)
C23 0.0388(17) 0.0200(15) 0.0175(13) 0.0020(11) 0.0057(13) 0.0032(13)
C24 0.0300(16) 0.0235(16) 0.0214(14) 0.0058(11) 0.0043(12) -0.0016(12)

loop_
_atom_type_symbol
_atom_type_description
_atom_type_scat_dispersion_real
_atom_type_scat_dispersion_imag
_atom_type_scat_source
C C 0.0181 0.0091 'International Tables Vol C Tables 4.2.6.8 and 6.1.1.4'
H H 0.0000 0.0000 'International Tables Vol C Tables 4.2.6.8 and 6.1.1.4'
N N 0.0311 0.0180 'International Tables Vol C Tables 4.2.6.8 and 6.1.1.4'
O O 0.0492 0.0322 'International Tables Vol C Tables 4.2.6.8 and 6.1.1.4'

loop_
_geom_angle_atom_site_label_1
_geom_angle_atom_site_label_2
_geom_angle_atom_site_label_3
_geom_angle
C1 O1 C2 60.13(19)
C18 O3 C8 118.1(2)
C10 O4 H4O 109.5
O7 N1 O6 124.6(3)
O7 N1 C21 118.0(3)
O6 N1 C21 117.4(3)
O8 N2 O9 124.5(3)
O8 N2 C23 117.4(3)
O9 N2 C23 118.1(3)
O1 C1 C2 60.52(18)
O1 C1 C5 118.4(3)
C2 C1 C5 109.6(3)
O1 C1 H1 118.2
C2 C1 H1 118.2
C5 C1 H1 118.2
C1 C2 O1 59.35(19)
C1 C2 C10 122.9(3)
O1 C2 C10 123.3(2)
C1 C2 C3 106.8(3)
O1 C2 C3 106.1(2)
C10 C2 C3 122.0(3)
O2 C3 C4 126.8(3)
O2 C3 C2 126.0(3)
C4 C3 C2 107.2(3)
C3 C4 C5 104.8(3)
C3 C4 H4A 110.8
C5 C4 H4A 110.8
C3 C4 H4B 110.8
C5 C4 H4B 110.8
H4A C4 H4B 108.9
C1 C5 C4 103.5(3)
C1 C5 C6 105.3(2)
C4 C5 C6 112.6(3)
C1 C5 H5 111.7
C4 C5 H5 111.7
C6 C5 H5 111.7
C7 C6 C5 118.1(3)
C7 C6 H6A 107.8
C5 C6 H6A 107.8
C7 C6 H6B 107.8
C5 C6 H6B 107.8
H6A C6 H6B 107.1
C6 C7 C8 121.6(2)
C6 C7 H7A 106.9
C8 C7 H7A 106.9
C6 C7 H7B 106.9
C8 C7 H7B 106.9
H7A C7 H7B 106.7
O3 C8 C9 107.2(2)
O3 C8 C7 111.3(2)
C9 C8 C7 119.7(2)
O3 C8 H8 105.9
C9 C8 H8 105.9
C7 C8 H8 105.9
C14 C9 C8 110.5(2)
C14 C9 C10 107.6(2)
C8 C9 C10 119.8(2)
C14 C9 H9 106.0
C8 C9 H9 106.0
C10 C9 H9 106.0
O4 C10 C2 110.0(2)
O4 C10 C9 107.1(2)
C2 C10 C9 105.5(2)
O4 C10 C11 110.4(2)
C2 C10 C11 113.6(2)
C9 C10 C11 110.0(2)
C12 C11 C10 114.2(2)
C12 C11 H11A 108.7
C10 C11 H11A 108.7
C12 C11 H11B 108.7
C10 C11 H11B 108.7
H11A C11 H11B 107.6
C13 C12 C11 111.4(2)
C13 C12 H12A 109.3
C11 C12 H12A 109.3
C13 C12 H12B 109.3
C11 C12 H12B 109.3
H12A C12 H12B 108.0
C14 C13 C12 113.8(2)
C14 C13 C15 59.57(19)
C12 C13 C15 124.1(3)
C14 C13 H13 115.6
C12 C13 H13 115.6
C15 C13 H13 115.6
C15 C14 C9 122.0(2)
C15 C14 C13 60.31(19)
C9 C14 C13 113.6(2)
C15 C14 H14 116.2
C9 C14 H14 116.2
C13 C14 H14 116.2
C14 C15 C17 121.3(3)
C14 C15 C16 115.4(3)
C17 C15 C16 112.4(2)
C14 C15 C13 60.12(19)
C17 C15 C13 121.5(3)
C16 C15 C13 116.9(3)
C15 C16 H16A 109.5
C15 C16 H16B 109.5
H16A C16 H16B 109.5
C15 C16 H16C 109.5
H16A C16 H16C 109.5
H16B C16 H16C 109.5
C15 C17 H17A 109.5
C15 C17 H17B 109.5
H17A C17 H17B 109.5
C15 C17 H17C 109.5
H17A C17 H17C 109.5
H17B C17 H17C 109.5
O5 C18 O3 126.2(3)
O5 C18 C19 123.7(3)
O3 C18 C19 110.2(2)
C24 C19 C20 121.1(3)
C24 C19 C18 118.7(3)
C20 C19 C18 120.2(3)
C19 C20 C21 117.8(3)
C19 C20 H20 121.1
C21 C20 H20 121.1
C22 C21 C20 123.0(3)
C22 C21 N1 118.3(3)
C20 C21 N1 118.7(3)
C23 C22 C21 116.8(3)
C23 C22 H22 121.6
C21 C22 H22 121.6
C22 C23 C24 122.6(3)
C22 C23 N2 119.1(3)
C24 C23 N2 118.3(3)
C19 C24 C23 118.5(3)
C19 C24 H24 120.7
C23 C24 H24 120.7

loop_
_geom_bond_atom_site_label_1
_geom_bond_atom_site_label_2
_geom_bond_distance
O1 C1 1.441(4)
O1 C2 1.458(4)
O2 C3 1.203(4)
O3 C18 1.321(3)
O3 C8 1.457(3)
O4 C10 1.429(3)
O4 H4O 0.8400
O5 C18 1.206(4)
O6 N1 1.223(4)
O7 N1 1.222(4)
O8 N2 1.224(4)
O9 N2 1.231(4)
N1 C21 1.470(4)
N2 C23 1.476(4)
C1 C2 1.452(4)
C1 C5 1.510(4)
C1 H1 1.0000
C2 C10 1.501(4)
C2 C3 1.521(4)
C3 C4 1.517(5)
C4 C5 1.538(4)
C4 H4A 0.9900
C4 H4B 0.9900
C5 C6 1.544(4)
C5 H5 1.0000
C6 C7 1.541(4)
C6 H6A 0.9900
C6 H6B 0.9900
C7 C8 1.554(4)
C7 H7A 0.9900
C7 H7B 0.9900
C8 C9 1.541(4)
C8 H8 1.0000
C9 C14 1.510(4)
C9 C10 1.557(4)
C9 H9 1.0000
C10 C11 1.560(4)
C11 C12 1.531(4)
C11 H11A 0.9900
C11 H11B 0.9900
C12 C13 1.519(4)
C12 H12A 0.9900
C12 H12B 0.9900
C13 C14 1.516(4)
C13 C15 1.519(4)
C13 H13 1.0000
C14 C15 1.508(4)
C14 H14 1.0000
C15 C17 1.514(4)
C15 C16 1.516(4)
C16 H16A 0.9800
C16 H16B 0.9800
C16 H16C 0.9800
C17 H17A 0.9800
C17 H17B 0.9800
C17 H17C 0.9800
C18 C19 1.500(4)
C19 C24 1.380(4)
C19 C20 1.389(4)
C20 C21 1.391(4)
C20 H20 0.9500
C21 C22 1.381(4)
C22 C23 1.378(5)
C22 H22 0.9500
C23 C24 1.387(4)
C24 H24 0.9500

loop_
_geom_hbond_atom_site_label_D
_geom_hbond_atom_site_label_H
_geom_hbond_atom_site_label_A
_geom_hbond_distance_DH
_geom_hbond_distance_HA
_geom_hbond_distance_DA
_geom_hbond_angle_DHA
_geom_hbond_site_symmetry_A
O4 H4O O5 0.84 2.05 2.870(3) 164.1 1_455
